data_1537535
loop_
_publ_author_name
'Klingen, W.'
'Eulenberger, G.'
'Hahn, H.'

_publ_section_title
;
 Ueber Hexachalkogeno-hypodiphosphate vom Typ M2 P2 X6
;
_journal_name_full Naturwissenschaften
_journal_page_first 88
_journal_page_last 88
_journal_volume 57
_journal_year 1970
_chemical_formula_sum 'Fe2 P2 S6'
_chemical_name_systematic 'Fe2 (P2 S6)'
_space_group_IT_number 12
_symmetry_space_group_name_Hall '-C 2y'
_symmetry_space_group_name_H-M 'C 1 2/m 1'
_cell_angle_alpha 90
_cell_angle_beta 107.16
_cell_angle_gamma 90
_cell_formula_units_Z 2
_cell_length_a 5.93
_cell_length_b 10.28
_cell_length_c 6.72
_cell_volume 391.418
_citation_journal_id_ASTM NATWAY
_cod_data_source_file Klingen_NATWAY_1970_1770.cif
_cod_data_source_block Fe2P2S6
_cod_original_cell_volume 391.4179
_cod_database_code 1537535

loop_
_symmetry_equiv_pos_as_xyz
x,y,z
-x,y,-z
-x,-y,-z
x,-y,z
x+1/2,y+1/2,z
-x+1/2,y+1/2,-z
-x+1/2,-y+1/2,-z
x+1/2,-y+1/2,z

loop_
_atom_site_label
_atom_site_type_symbol
_atom_site_fract_x
_atom_site_fract_y
_atom_site_fract_z
_atom_site_occupancy
_atom_site_U_iso_or_equiv
Fe1 Fe+3 0 0.333 0 1 0.0
S1 S-2 0.751 0 0.247 1 0.0
P1 P+3 0.057 0 0.171 1 0.0
S2 S-2 0.248 0.166 0.248 1 0.0
